data_7102258
loop_
_publ_author_name
'Adhikari, Debashis'
'Huffman, John C'
'Mindiola, Daniel J'

_publ_section_title
;
 Structural elucidation of a nickel boryl complex. A recyclable
 borylation Ni(II) reagent of bromobenzene.
;
_journal_issue 43
_journal_name_full 'Chemical communications (Cambridge, England)'
_journal_page_first 4489
_journal_page_last 4491
_journal_paper_doi 10.1039/b709832d
_journal_year 2007
_chemical_formula_moiety 'C32 H44 B N Ni O2 P2, C4 H10 O'
_chemical_formula_sum 'C36 H54 B N Ni O3 P2'
_chemical_formula_weight 680.26
_chemical_name_systematic
;
?
;
_space_group_IT_number 2
_symmetry_cell_setting triclinic
_symmetry_space_group_name_Hall '-P 1'
_symmetry_space_group_name_H-M 'P -1'
_atom_sites_solution_hydrogens geom
_atom_sites_solution_primary direct
_atom_sites_solution_secondary difmap
_audit_creation_method SHELXL-97
_cell_angle_alpha 94.662(2)
_cell_angle_beta 91.022(2)
_cell_angle_gamma 100.029(2)
_cell_formula_units_Z 2
_cell_length_a 9.6521(7)
_cell_length_b 12.1376(9)
_cell_length_c 15.9500(11)
_cell_measurement_reflns_used 1844
_cell_measurement_temperature 132(2)
_cell_measurement_theta_max 27.51
_cell_measurement_theta_min 2.84
_cell_volume 1833.0(2)
_computing_cell_refinement 'SAINT (Bruker, 1999)'
_computing_data_collection 'SMART (Bruker, 1999)'
_computing_data_reduction 'SAINT (Bruker, 1999), XTEL (local package)'
_computing_molecular_graphics 'Reciprocal Net (http://recipnet.org)'
_computing_structure_refinement 'SHELXL-97 (Sheldrick, 1997)'
_computing_structure_solution 'SHELXS-97 (Sheldrick, 1990)'
_diffrn_ambient_temperature 132(2)
_diffrn_detector 'CCD area detector'
_diffrn_detector_area_resol_mean 44.52
_diffrn_detector_type 'Bruker SMART 6000'
_diffrn_measured_fraction_theta_full 0.998
_diffrn_measured_fraction_theta_max 0.998
_diffrn_measurement_details ' 0.30 degree frames measured for 5.16 seconds each'
_diffrn_measurement_device 'three-circle goniometer with fixed chi'
_diffrn_measurement_device_type 'Bruker Platform goniometer'
_diffrn_measurement_method '\w scans'
_diffrn_radiation_monochromator graphite
_diffrn_radiation_source 'fine-focus sealed tube'
_diffrn_radiation_type MoK\a
_diffrn_radiation_wavelength 0.71073
_diffrn_reflns_av_R_equivalents 0.0730
_diffrn_reflns_av_sigmaI/netI 0.0436
_diffrn_reflns_limit_h_max 12
_diffrn_reflns_limit_h_min -12
_diffrn_reflns_limit_k_max 15
_diffrn_reflns_limit_k_min -15
_diffrn_reflns_limit_l_max 20
_diffrn_reflns_limit_l_min -20
_diffrn_reflns_number 55063
_diffrn_reflns_theta_full 27.56
_diffrn_reflns_theta_max 27.56
_diffrn_reflns_theta_min 2.05
_diffrn_standards_decay_% 0.0
_exptl_absorpt_coefficient_mu 0.650
_exptl_absorpt_correction_type none
_exptl_crystal_colour yellow
_exptl_crystal_density_diffrn 1.233
_exptl_crystal_density_method 'not measured'
_exptl_crystal_description 'cleaved from plate'
_exptl_crystal_F_000 728
_exptl_crystal_size_max 0.25
_exptl_crystal_size_mid 0.25
_exptl_crystal_size_min 0.15
_refine_diff_density_max 0.453
_refine_diff_density_min -0.394
_refine_diff_density_rms 0.056
_refine_ls_extinction_method none
_refine_ls_goodness_of_fit_ref 0.975
_refine_ls_hydrogen_treatment mixed
_refine_ls_matrix_type full
_refine_ls_number_parameters 613
_refine_ls_number_reflns 8459
_refine_ls_number_restraints 0
_refine_ls_restrained_S_all 0.975
_refine_ls_R_factor_all 0.0473
_refine_ls_R_factor_gt 0.0304
_refine_ls_shift/su_max 0.001
_refine_ls_shift/su_mean 0.000
_refine_ls_structure_factor_coef Fsqd
_refine_ls_weighting_details 'calc w=1/[\s^2^(Fo^2^)+(0.0471P)^2^+0.0000P] where P=(Fo^2^+2Fc^2^)/3'
_refine_ls_weighting_scheme calc
_refine_ls_wR_factor_gt 0.0765
_refine_ls_wR_factor_ref 0.0842
_reflns_number_gt 6455
_reflns_number_total 8459
_reflns_threshold_expression >2sigma(I)
_cod_data_source_file b709832d.txt
_cod_data_source_block 07046
_cod_depositor_comments
;
The following automatic conversions were performed:
'_symmetry_cell_setting' value 'Triclinic' changed to 'triclinic'
according to '/home/saulius/struct/CIF-dictionaries/cif_core.dic'
dictionary named 'cif_core.dic' version 2.4.1 from 2010-06-29.

Automatic conversion script
Id: cif_fix_enum 1527 2010-12-29 10:47:43Z saulius 
;
_cod_original_sg_symbol_Hall '-P 1 '
_cod_original_sg_symbol_H-M 'P-1 '
_cod_database_code 7102258

loop_
_symmetry_equiv_pos_as_xyz
'x, y, z'
'-x, -y, -z'

loop_
_atom_site_label
_atom_site_type_symbol
_atom_site_fract_x
_atom_site_fract_y
_atom_site_fract_z
_atom_site_U_iso_or_equiv
_atom_site_adp_type
_atom_site_occupancy
_atom_site_symmetry_multiplicity
_atom_site_calc_flag
Ni1 Ni 0.73961(2) 0.730721(16) 0.284803(12) 0.01658(7) Uani 1 1 d
P2 P 0.92441(4) 0.84756(3) 0.25916(2) 0.01712(9) Uani 1 1 d
C3 C 0.85677(17) 0.91011(14) 0.17103(9) 0.0200(3) Uani 1 1 d
C4 C 0.92078(19) 1.01058(15) 0.14076(11) 0.0269(4) Uani 1 1 d
C5 C 0.8544(2) 1.06466(15) 0.08261(11) 0.0294(4) Uani 1 1 d
C6 C 0.9269(3) 1.1735(2) 0.05164(16) 0.0457(6) Uani 1 1 d
C7 C 0.7175(2) 1.01536(15) 0.05713(10) 0.0263(4) Uani 1 1 d
C8 C 0.65126(18) 0.91539(14) 0.08570(10) 0.0228(3) Uani 1 1 d
C9 C 0.71949(16) 0.85801(13) 0.14249(9) 0.0182(3) Uani 1 1 d
N10 N 0.66121(13) 0.76015(11) 0.17827(8) 0.0181(3) Uani 1 1 d
C11 C 0.54438(16) 0.68639(13) 0.14233(9) 0.0180(3) Uani 1 1 d
C12 C 0.49981(18) 0.67537(15) 0.05660(10) 0.0237(4) Uani 1 1 d
C13 C 0.38563(19) 0.59653(15) 0.02679(11) 0.0261(4) Uani 1 1 d
C14 C 0.30797(17) 0.52304(14) 0.07846(11) 0.0240(4) Uani 1 1 d
C15 C 0.1846(2) 0.43720(18) 0.04356(14) 0.0335(4) Uani 1 1 d
C16 C 0.35362(17) 0.53057(14) 0.16194(10) 0.0211(3) Uani 1 1 d
C17 C 0.46926(16) 0.60925(13) 0.19413(9) 0.0176(3) Uani 1 1 d
P18 P 0.55080(4) 0.61204(3) 0.29747(2) 0.01602(9) Uani 1 1 d
C19 C 1.00116(17) 0.96947(13) 0.33192(10) 0.0207(3) Uani 1 1 d
C20 C 1.0885(2) 0.93790(16) 0.40391(11) 0.0260(4) Uani 1 1 d
C21 C 0.88285(19) 1.02800(16) 0.36413(12) 0.0271(4) Uani 1 1 d
C22 C 1.07190(17) 0.77928(14) 0.22394(10) 0.0228(3) Uani 1 1 d
C23 C 1.19334(19) 0.85832(18) 0.18786(12) 0.0302(4) Uani 1 1 d
C24 C 1.0162(2) 0.67858(17) 0.16150(13) 0.0317(4) Uani 1 1 d
C25 C 0.55765(18) 0.46324(13) 0.30934(10) 0.0222(3) Uani 1 1 d
C26 C 0.6572(2) 0.42391(17) 0.24535(13) 0.0344(4) Uani 1 1 d
C27 C 0.6011(2) 0.44379(17) 0.39830(12) 0.0340(4) Uani 1 1 d
C28 C 0.43187(17) 0.65747(14) 0.37693(10) 0.0215(3) Uani 1 1 d
C29 C 0.4293(2) 0.78171(16) 0.37035(13) 0.0285(4) Uani 1 1 d
C30 C 0.28386(19) 0.58798(18) 0.37254(13) 0.0311(4) Uani 1 1 d
B31 B 0.80673(19) 0.71140(15) 0.39502(11) 0.0191(4) Uani 1 1 d
O32 O 0.91917(11) 0.65818(9) 0.41920(6) 0.0202(2) Uani 1 1 d
C33 C 0.92591(16) 0.66815(13) 0.50633(9) 0.0183(3) Uani 1 1 d
C34 C 1.01832(18) 0.63051(14) 0.55973(11) 0.0239(4) Uani 1 1 d
C35 C 1.00085(19) 0.65173(15) 0.64567(11) 0.0266(4) Uani 1 1 d
C36 C 0.89652(19) 0.70760(15) 0.67583(10) 0.0250(4) Uani 1 1 d
C37 C 0.80305(18) 0.74546(14) 0.62149(10) 0.0221(3) Uani 1 1 d
C38 C 0.82246(16) 0.72442(13) 0.53660(10) 0.0184(3) Uani 1 1 d
O39 O 0.74680(11) 0.75262(9) 0.46948(7) 0.0205(2) Uani 1 1 d
C40 C 0.3268(2) 0.18986(19) 0.14540(14) 0.0385(5) Uani 1 1 d
C41 C 0.4391(2) 0.13179(17) 0.17772(13) 0.0370(5) Uani 1 1 d
O42 O 0.43542(14) 0.13840(11) 0.26682(8) 0.0357(3) Uani 1 1 d
C43 C 0.5423(2) 0.0901(2) 0.30456(16) 0.0447(5) Uani 1 1 d
C44 C 0.5210(3) 0.0925(2) 0.39753(16) 0.0458(5) Uani 1 1 d
H45 H 1.012(2) 1.0433(17) 0.1636(12) 0.037(6) Uiso 1 1 d
H46 H 0.957(3) 1.231(2) 0.0980(18) 0.075(8) Uiso 1 1 d
H47 H 0.998(3) 1.162(2) 0.0110(17) 0.070(9) Uiso 1 1 d
H48 H 0.865(2) 1.2077(19) 0.0231(15) 0.047(6) Uiso 1 1 d
H49 H 0.666(2) 1.0518(15) 0.0213(12) 0.028(5) Uiso 1 1 d
H50 H 0.557(2) 0.8882(16) 0.0686(12) 0.030(5) Uiso 1 1 d
H51 H 0.5542(19) 0.7192(16) 0.0183(12) 0.029(5) Uiso 1 1 d
H52 H 0.359(2) 0.5912(16) -0.0292(12) 0.034(5) Uiso 1 1 d
H53 H 0.120(3) 0.469(2) 0.0130(17) 0.068(8) Uiso 1 1 d
H54 H 0.210(3) 0.380(2) 0.0063(17) 0.070(8) Uiso 1 1 d
H55 H 0.129(3) 0.407(2) 0.0849(18) 0.079(9) Uiso 1 1 d
H56 H 0.3049(19) 0.4791(15) 0.1970(11) 0.024(5) Uiso 1 1 d
H57 H 1.0589(19) 1.0166(15) 0.2987(11) 0.025(5) Uiso 1 1 d
H58 H 1.125(2) 1.0091(17) 0.4413(12) 0.035(5) Uiso 1 1 d
H59 H 1.163(2) 0.9021(17) 0.3852(13) 0.039(6) Uiso 1 1 d
H60 H 1.032(2) 0.8892(16) 0.4401(12) 0.031(5) Uiso 1 1 d
H61 H 0.820(2) 0.9782(17) 0.3998(12) 0.035(5) Uiso 1 1 d
H62 H 0.920(2) 1.0983(18) 0.4037(12) 0.037(5) Uiso 1 1 d
H63 H 0.829(2) 1.0476(16) 0.3191(12) 0.029(5) Uiso 1 1 d
H64 H 1.1064(18) 0.7536(14) 0.2740(11) 0.021(4) Uiso 1 1 d
H65 H 1.229(2) 0.9169(18) 0.2279(13) 0.037(6) Uiso 1 1 d
H66 H 1.266(2) 0.8161(16) 0.1706(12) 0.031(5) Uiso 1 1 d
H67 H 1.161(2) 0.8884(16) 0.1378(13) 0.033(5) Uiso 1 1 d
H68 H 1.092(2) 0.6417(18) 0.1432(13) 0.042(6) Uiso 1 1 d
H69 H 0.948(2) 0.6241(18) 0.1866(13) 0.041(6) Uiso 1 1 d
H70 H 0.975(2) 0.7007(17) 0.1137(13) 0.039(6) Uiso 1 1 d
H71 H 0.4663(19) 0.4233(15) 0.2964(11) 0.022(5) Uiso 1 1 d
H72 H 0.664(2) 0.3418(19) 0.2499(13) 0.045(6) Uiso 1 1 d
H73 H 0.628(2) 0.4332(18) 0.1906(14) 0.047(6) Uiso 1 1 d
H74 H 0.753(2) 0.4666(19) 0.2552(14) 0.049(6) Uiso 1 1 d
H75 H 0.691(3) 0.489(2) 0.4178(15) 0.060(7) Uiso 1 1 d
H76 H 0.533(2) 0.4603(19) 0.4379(14) 0.051(7) Uiso 1 1 d
H77 H 0.608(2) 0.3643(17) 0.4005(11) 0.030(5) Uiso 1 1 d
H78 H 0.4789(17) 0.6514(14) 0.4334(11) 0.019(4) Uiso 1 1 d
H79 H 0.394(2) 0.7932(16) 0.3166(13) 0.031(5) Uiso 1 1 d
H80 H 0.523(2) 0.8276(16) 0.3780(12) 0.030(5) Uiso 1 1 d
H81 H 0.372(2) 0.8093(17) 0.4125(13) 0.033(5) Uiso 1 1 d
H82 H 0.239(2) 0.5934(16) 0.3184(13) 0.031(5) Uiso 1 1 d
H83 H 0.283(2) 0.508(2) 0.3801(13) 0.049(6) Uiso 1 1 d
H84 H 0.230(2) 0.6184(17) 0.4144(13) 0.036(6) Uiso 1 1 d
H85 H 1.0855(18) 0.5930(14) 0.5389(10) 0.016(4) Uiso 1 1 d
H86 H 1.058(2) 0.6288(16) 0.6840(12) 0.029(5) Uiso 1 1 d
H87 H 0.8868(19) 0.7189(16) 0.7336(12) 0.029(5) Uiso 1 1 d
H88 H 0.7381(18) 0.7836(15) 0.6420(11) 0.020(4) Uiso 1 1 d
H89 H 0.316(2) 0.1783(19) 0.0830(15) 0.052(7) Uiso 1 1 d
H90 H 0.229(3) 0.156(2) 0.1701(15) 0.064(7) Uiso 1 1 d
H91 H 0.347(2) 0.2685(19) 0.1641(13) 0.041(6) Uiso 1 1 d
H92 H 0.532(2) 0.1698(17) 0.1584(12) 0.042(6) Uiso 1 1 d
H93 H 0.422(2) 0.0520(18) 0.1545(12) 0.040(6) Uiso 1 1 d
H94 H 0.540(2) 0.0111(19) 0.2803(13) 0.044(6) Uiso 1 1 d
H95 H 0.638(3) 0.133(2) 0.2918(14) 0.058(7) Uiso 1 1 d
H96 H 0.428(3) 0.048(2) 0.4098(15) 0.061(7) Uiso 1 1 d
H97 H 0.589(3) 0.060(2) 0.4260(14) 0.052(7) Uiso 1 1 d
H98 H 0.521(3) 0.169(2) 0.4254(15) 0.062(7) Uiso 1 1 d

loop_
_atom_site_aniso_label
_atom_site_aniso_U_11
_atom_site_aniso_U_22
_atom_site_aniso_U_33
_atom_site_aniso_U_23
_atom_site_aniso_U_13
_atom_site_aniso_U_12
Ni1 0.01491(11) 0.01799(11) 0.01577(11) 0.00385(8) -0.00177(7) -0.00100(8)
P2 0.0150(2) 0.0183(2) 0.0170(2) 0.00305(15) -0.00148(15) -0.00084(16)
C3 0.0199(8) 0.0239(8) 0.0158(7) 0.0044(6) -0.0010(6) 0.0014(7)
C4 0.0247(9) 0.0276(9) 0.0252(9) 0.0072(7) -0.0037(7) -0.0065(7)
C5 0.0383(10) 0.0240(9) 0.0235(9) 0.0083(7) -0.0020(7) -0.0041(8)
C6 0.0590(15) 0.0335(11) 0.0390(12) 0.0205(10) -0.0127(11) -0.0136(11)
C7 0.0350(10) 0.0247(9) 0.0193(8) 0.0054(7) -0.0053(7) 0.0041(8)
C8 0.0235(9) 0.0249(8) 0.0193(8) 0.0033(7) -0.0039(6) 0.0025(7)
C9 0.0203(8) 0.0192(8) 0.0142(7) 0.0018(6) 0.0010(6) 0.0010(6)
N10 0.0164(6) 0.0211(7) 0.0159(6) 0.0053(5) -0.0022(5) -0.0009(5)
C11 0.0161(7) 0.0190(8) 0.0184(8) 0.0011(6) -0.0012(6) 0.0019(6)
C12 0.0253(9) 0.0268(9) 0.0176(8) 0.0027(7) -0.0014(7) 0.0004(7)
C13 0.0292(9) 0.0295(9) 0.0178(8) -0.0012(7) -0.0063(7) 0.0026(7)
C14 0.0195(8) 0.0232(8) 0.0274(9) -0.0028(7) -0.0069(7) 0.0012(7)
C15 0.0274(10) 0.0310(10) 0.0370(11) -0.0031(9) -0.0116(9) -0.0052(8)
C16 0.0170(8) 0.0200(8) 0.0251(8) 0.0018(7) -0.0001(6) 0.0000(6)
C17 0.0162(7) 0.0204(8) 0.0161(7) 0.0018(6) -0.0020(6) 0.0031(6)
P18 0.0153(2) 0.01619(19) 0.01594(19) 0.00338(15) -0.00037(15) 0.00033(15)
C19 0.0198(8) 0.0195(8) 0.0209(8) 0.0016(6) -0.0022(6) -0.0016(7)
C20 0.0251(9) 0.0279(9) 0.0232(9) -0.0012(7) -0.0050(7) 0.0021(8)
C21 0.0268(9) 0.0268(9) 0.0277(9) -0.0014(8) -0.0033(7) 0.0069(8)
C22 0.0203(8) 0.0266(9) 0.0212(8) 0.0015(7) 0.0004(6) 0.0035(7)
C23 0.0207(9) 0.0396(11) 0.0283(10) 0.0021(9) 0.0039(7) 0.0003(8)
C24 0.0310(10) 0.0295(10) 0.0327(11) -0.0053(8) 0.0048(8) 0.0030(9)
C25 0.0230(9) 0.0178(8) 0.0248(9) 0.0039(6) -0.0027(7) 0.0001(7)
C26 0.0422(12) 0.0321(11) 0.0330(11) 0.0027(8) 0.0012(9) 0.0179(9)
C27 0.0493(13) 0.0261(10) 0.0286(10) 0.0096(8) -0.0033(9) 0.0088(9)
C28 0.0197(8) 0.0249(8) 0.0197(8) 0.0028(7) 0.0016(6) 0.0029(7)
C29 0.0273(10) 0.0267(9) 0.0326(10) 0.0007(8) 0.0004(8) 0.0089(8)
C30 0.0219(9) 0.0368(11) 0.0337(11) 0.0041(9) 0.0092(8) 0.0013(8)
B31 0.0185(9) 0.0176(8) 0.0203(9) 0.0027(7) -0.0004(7) -0.0002(7)
O32 0.0216(6) 0.0241(6) 0.0158(5) 0.0029(4) -0.0005(4) 0.0064(5)
C33 0.0195(8) 0.0183(7) 0.0160(7) 0.0016(6) -0.0006(6) 0.0004(6)
C34 0.0215(8) 0.0261(9) 0.0259(9) 0.0045(7) -0.0012(7) 0.0083(7)
C35 0.0267(9) 0.0299(9) 0.0240(9) 0.0068(7) -0.0067(7) 0.0054(7)
C36 0.0299(9) 0.0274(9) 0.0163(8) 0.0021(7) -0.0017(7) 0.0012(7)
C37 0.0225(8) 0.0222(8) 0.0213(8) 0.0003(7) 0.0014(6) 0.0037(7)
C38 0.0173(8) 0.0165(7) 0.0208(8) 0.0040(6) -0.0034(6) 0.0004(6)
O39 0.0200(6) 0.0235(6) 0.0186(6) 0.0030(4) -0.0031(4) 0.0055(5)
C40 0.0429(12) 0.0391(12) 0.0309(11) 0.0000(9) 0.0061(9) 0.0010(10)
C41 0.0380(11) 0.0300(10) 0.0404(11) -0.0045(9) 0.0148(9) 0.0010(9)
O42 0.0342(7) 0.0381(8) 0.0377(8) 0.0031(6) 0.0084(6) 0.0138(6)
C43 0.0376(12) 0.0393(12) 0.0625(15) 0.0124(11) 0.0090(10) 0.0167(10)
C44 0.0453(14) 0.0377(12) 0.0576(15) 0.0087(11) -0.0017(11) 0.0150(11)

loop_
_atom_type_symbol
_atom_type_description
_atom_type_scat_dispersion_real
_atom_type_scat_dispersion_imag
_atom_type_scat_source
C C 0.0033 0.0016 'International Tables Vol C Tables 4.2.6.8 and 6.1.1.4'
H H 0.0000 0.0000 'International Tables Vol C Tables 4.2.6.8 and 6.1.1.4'
B B 0.0013 0.0007 'International Tables Vol C Tables 4.2.6.8 and 6.1.1.4'
N N 0.0061 0.0033 'International Tables Vol C Tables 4.2.6.8 and 6.1.1.4'
O O 0.0106 0.0060 'International Tables Vol C Tables 4.2.6.8 and 6.1.1.4'
P P 0.1023 0.0942 'International Tables Vol C Tables 4.2.6.8 and 6.1.1.4'
Ni Ni 0.3393 1.1124 'International Tables Vol C Tables 4.2.6.8 and 6.1.1.4'

loop_
_geom_angle_atom_site_label_1
_geom_angle_atom_site_label_2
_geom_angle_atom_site_label_3
_geom_angle
B31 Ni1 N10 174.54(7)
B31 Ni1 P18 91.89(5)
N10 Ni1 P18 87.40(4)
B31 Ni1 P2 93.43(5)
N10 Ni1 P2 87.45(4)
P18 Ni1 P2 174.422(17)
C3 P2 C22 108.90(8)
C3 P2 C19 103.70(7)
C22 P2 C19 106.44(8)
C3 P2 Ni1 99.46(5)
C22 P2 Ni1 113.34(6)
C19 P2 Ni1 123.60(6)
C4 C3 C9 120.66(15)
C4 C3 P2 124.60(12)
C9 C3 P2 114.03(11)
C5 C4 C3 122.50(16)
C5 C4 H45 120.3(12)
C3 C4 H45 117.1(12)
C4 C5 C7 116.63(16)
C4 C5 C6 120.94(18)
C7 C5 C6 122.40(17)
C5 C6 H46 111.6(16)
C5 C6 H47 112.0(16)
H46 C6 H47 116(2)
C5 C6 H48 111.7(14)
H46 C6 H48 100(2)
H47 C6 H48 104(2)
C8 C7 C5 122.23(16)
C8 C7 H49 118.3(11)
C5 C7 H49 119.4(11)
C7 C8 C9 121.51(16)
C7 C8 H50 118.4(12)
C9 C8 H50 120.1(12)
N10 C9 C8 126.41(14)
N10 C9 C3 116.99(14)
C8 C9 C3 116.39(14)
C9 N10 C11 122.42(13)
C9 N10 Ni1 118.38(10)
C11 N10 Ni1 119.11(10)
N10 C11 C17 117.55(13)
N10 C11 C12 125.94(14)
C17 C11 C12 116.31(14)
C13 C12 C11 121.32(16)
C13 C12 H51 119.5(11)
C11 C12 H51 119.0(11)
C12 C13 C14 122.47(16)
C12 C13 H52 119.3(12)
C14 C13 H52 118.2(12)
C16 C14 C13 116.67(15)
C16 C14 C15 122.26(16)
C13 C14 C15 121.03(16)
C14 C15 H53 112.3(16)
C14 C15 H54 113.8(16)
H53 C15 H54 105(2)
C14 C15 H55 112.6(18)
H53 C15 H55 101(2)
H54 C15 H55 110(2)
C14 C16 C17 122.30(15)
C14 C16 H56 117.7(11)
C17 C16 H56 120.0(11)
C16 C17 C11 120.84(14)
C16 C17 P18 125.04(12)
C11 C17 P18 113.65(11)
C17 P18 C28 108.82(7)
C17 P18 C25 103.65(7)
C28 P18 C25 107.48(8)
C17 P18 Ni1 100.39(5)
C28 P18 Ni1 114.36(5)
C25 P18 Ni1 120.79(6)
C21 C19 C20 111.74(14)
C21 C19 P2 108.55(11)
C20 C19 P2 112.78(12)
C21 C19 H57 109.2(11)
C20 C19 H57 109.7(11)
P2 C19 H57 104.5(11)
C19 C20 H58 107.7(11)
C19 C20 H59 113.1(12)
H58 C20 H59 110.9(16)
C19 C20 H60 112.1(11)
H58 C20 H60 104.8(15)
H59 C20 H60 107.9(16)
C19 C21 H61 109.8(11)
C19 C21 H62 112.0(11)
H61 C21 H62 104.1(16)
C19 C21 H63 111.3(11)
H61 C21 H63 109.7(16)
H62 C21 H63 109.6(15)
C24 C22 C23 111.43(15)
C24 C22 P2 109.32(12)
C23 C22 P2 114.26(13)
C24 C22 H64 109.4(10)
C23 C22 H64 107.9(10)
P2 C22 H64 104.2(10)
C22 C23 H65 110.1(12)
C22 C23 H66 109.2(11)
H65 C23 H66 110.7(17)
C22 C23 H67 110.2(11)
H65 C23 H67 109.7(17)
H66 C23 H67 106.9(16)
C22 C24 H68 110.1(13)
C22 C24 H69 111.5(13)
H68 C24 H69 107.6(17)
C22 C24 H70 111.3(13)
H68 C24 H70 107.6(17)
H69 C24 H70 108.5(17)
C26 C25 C27 111.30(16)
C26 C25 P18 108.65(12)
C27 C25 P18 112.36(12)
C26 C25 H71 108.7(11)
C27 C25 H71 109.4(11)
P18 C25 H71 106.3(11)
C25 C26 H72 111.2(12)
C25 C26 H73 110.8(13)
H72 C26 H73 109.4(18)
C25 C26 H74 111.1(13)
H72 C26 H74 106.1(17)
H73 C26 H74 108.1(18)
C25 C27 H75 113.6(14)
C25 C27 H76 111.7(14)
H75 C27 H76 106.9(19)
C25 C27 H77 109.1(11)
H75 C27 H77 107.9(17)
H76 C27 H77 107.5(18)
C30 C28 C29 111.67(15)
C30 C28 P18 114.77(12)
C29 C28 P18 108.26(12)
C30 C28 H78 109.5(9)
C29 C28 H78 106.8(10)
P18 C28 H78 105.4(9)
C28 C29 H79 110.4(12)
C28 C29 H80 112.2(11)
H79 C29 H80 106.9(15)
C28 C29 H81 110.7(12)
H79 C29 H81 109.5(16)
H80 C29 H81 106.9(16)
C28 C30 H82 109.6(11)
C28 C30 H83 112.8(13)
H82 C30 H83 108.7(17)
C28 C30 H84 108.6(12)
H82 C30 H84 107.5(16)
H83 C30 H84 109.6(18)
O32 B31 O39 108.03(13)
O32 B31 Ni1 129.17(12)
O39 B31 Ni1 122.80(12)
C33 O32 B31 106.40(12)
C38 C33 C34 121.66(15)
C38 C33 O32 109.75(13)
C34 C33 O32 128.59(15)
C33 C34 C35 116.55(16)
C33 C34 H85 120.7(10)
C35 C34 H85 122.7(10)
C36 C35 C34 121.66(16)
C36 C35 H86 117.5(12)
C34 C35 H86 120.8(12)
C35 C36 C37 121.59(16)
C35 C36 H87 119.2(12)
C37 C36 H87 119.2(12)
C38 C37 C36 115.99(16)
C38 C37 H88 123.5(11)
C36 C37 H88 120.4(11)
C33 C38 C37 122.55(15)
C33 C38 O39 109.16(13)
C37 C38 O39 128.29(15)
C38 O39 B31 106.67(12)
C41 C40 H89 111.4(13)
C41 C40 H90 109.6(13)
H89 C40 H90 107.1(18)
C41 C40 H91 110.1(13)
H89 C40 H91 111.1(18)
H90 C40 H91 107.4(18)
O42 C41 C40 108.34(16)
O42 C41 H92 111.3(12)
C40 C41 H92 108.4(12)
O42 C41 H93 110.1(12)
C40 C41 H93 109.7(12)
H92 C41 H93 109.0(16)
C41 O42 C43 113.13(16)
O42 C43 C44 108.68(18)
O42 C43 H94 111.1(12)
C44 C43 H94 110.1(12)
O42 C43 H95 109.9(13)
C44 C43 H95 111.3(13)
H94 C43 H95 105.9(18)
C43 C44 H96 111.0(14)
C43 C44 H97 112.3(14)
H96 C44 H97 106.0(19)
C43 C44 H98 114.0(14)
H96 C44 H98 104.9(19)
H97 C44 H98 108.0(19)

loop_
_geom_bond_atom_site_label_1
_geom_bond_atom_site_label_2
_geom_bond_distance
Ni1 B31 1.9091(18)
Ni1 N10 1.9324(12)
Ni1 P18 2.1408(4)
Ni1 P2 2.1447(4)
P2 C3 1.8143(16)
P2 C22 1.8419(17)
P2 C19 1.8421(16)
C3 C4 1.395(2)
C3 C9 1.415(2)
C4 C5 1.388(2)
C4 H45 0.95(2)
C5 C7 1.391(2)
C5 C6 1.509(2)
C6 H46 0.97(3)
C6 H47 0.98(3)
C6 H48 0.92(2)
C7 C8 1.385(2)
C7 H49 0.934(19)
C8 C9 1.407(2)
C8 H50 0.939(19)
C9 N10 1.3935(19)
N10 C11 1.3942(19)
C11 C17 1.413(2)
C11 C12 1.415(2)
C12 C13 1.377(2)
C12 H51 0.948(19)
C13 C14 1.395(2)
C13 H52 0.918(19)
C14 C16 1.386(2)
C14 C15 1.504(2)
C15 H53 0.94(3)
C15 H54 0.94(3)
C15 H55 0.92(3)
C16 C17 1.396(2)
C16 H56 0.943(18)
C17 P18 1.8090(15)
P18 C28 1.8403(17)
P18 C25 1.8435(17)
C19 C21 1.522(2)
C19 C20 1.525(2)
C19 H57 0.931(18)
C20 H58 1.02(2)
C20 H59 0.95(2)
C20 H60 0.97(2)
C21 H61 1.00(2)
C21 H62 1.03(2)
C21 H63 0.948(19)
C22 C24 1.526(2)
C22 C23 1.532(2)
C22 H64 0.956(17)
C23 H65 0.93(2)
C23 H66 0.97(2)
C23 H67 0.97(2)
C24 H68 0.96(2)
C24 H69 0.97(2)
C24 H70 0.94(2)
C25 C26 1.519(3)
C25 C27 1.521(2)
C25 H71 0.940(18)
C26 H72 1.02(2)
C26 H73 0.94(2)
C26 H74 0.98(2)
C27 H75 0.97(3)
C27 H76 0.95(2)
C27 H77 0.98(2)
C28 C30 1.525(2)
C28 C29 1.525(2)
C28 H78 1.015(17)
C29 H79 0.945(19)
C29 H80 0.97(2)
C29 H81 0.95(2)
C30 H82 0.97(2)
C30 H83 0.98(2)
C30 H84 0.94(2)
B31 O32 1.419(2)
B31 O39 1.423(2)
O32 C33 1.3845(18)
C33 C38 1.378(2)
C33 C34 1.381(2)
C34 C35 1.393(2)
C34 H85 0.908(17)
C35 C36 1.381(3)
C35 H86 0.908(19)
C36 C37 1.399(2)
C36 H87 0.929(18)
C37 C38 1.380(2)
C37 H88 0.894(18)
C38 O39 1.3839(18)
C40 C41 1.498(3)
C40 H89 1.00(2)
C40 H90 1.06(3)
C40 H91 0.96(2)
C41 O42 1.418(2)
C41 H92 1.00(2)
C41 H93 0.99(2)
O42 C43 1.420(2)
C43 C44 1.499(3)
C43 H94 1.00(2)
C43 H95 1.02(2)
C44 H96 0.99(3)
C44 H97 0.95(2)
C44 H98 1.00(3)

loop_
_geom_torsion_atom_site_label_1
_geom_torsion_atom_site_label_2
_geom_torsion_atom_site_label_3
_geom_torsion_atom_site_label_4
_geom_torsion
B31 Ni1 P2 C3 -162.30(8)
N10 Ni1 P2 C3 12.30(7)
B31 Ni1 P2 C22 82.27(8)
N10 Ni1 P2 C22 -103.13(7)
B31 Ni1 P2 C19 -48.78(9)
N10 Ni1 P2 C19 125.82(8)
C22 P2 C3 C4 -77.26(17)
C19 P2 C3 C4 35.77(17)
Ni1 P2 C3 C4 163.95(15)
C22 P2 C3 C9 112.40(13)
C19 P2 C3 C9 -134.56(12)
Ni1 P2 C3 C9 -6.39(13)
C9 C3 C4 C5 0.6(3)
P2 C3 C4 C5 -169.17(14)
C3 C4 C5 C7 1.8(3)
C3 C4 C5 C6 179.7(2)
C4 C5 C7 C8 -2.1(3)
C6 C5 C7 C8 180.0(2)
C5 C7 C8 C9 0.0(3)
C7 C8 C9 N10 176.81(16)
C7 C8 C9 C3 2.3(2)
C4 C3 C9 N10 -177.62(15)
P2 C3 C9 N10 -6.87(19)
C4 C3 C9 C8 -2.6(2)
P2 C3 C9 C8 168.16(12)
C8 C9 N10 C11 21.7(2)
C3 C9 N10 C11 -163.81(14)
C8 C9 N10 Ni1 -154.79(13)
C3 C9 N10 Ni1 19.68(19)
P18 Ni1 N10 C9 162.78(11)
P2 Ni1 N10 C9 -19.39(11)
P18 Ni1 N10 C11 -13.85(11)
P2 Ni1 N10 C11 163.98(11)
C9 N10 C11 C17 -161.91(14)
Ni1 N10 C11 C17 14.58(19)
C9 N10 C11 C12 23.3(2)
Ni1 N10 C11 C12 -160.16(13)
N10 C11 C12 C13 177.42(16)
C17 C11 C12 C13 2.6(2)
C11 C12 C13 C14 -0.3(3)
C12 C13 C14 C16 -1.8(3)
C12 C13 C14 C15 -179.42(18)
C13 C14 C16 C17 1.6(2)
C15 C14 C16 C17 179.13(17)
C14 C16 C17 C11 0.8(2)
C14 C16 C17 P18 -170.78(13)
N10 C11 C17 C16 -178.10(14)
C12 C11 C17 C16 -2.9(2)
N10 C11 C17 P18 -5.62(19)
C12 C11 C17 P18 169.63(12)
C16 C17 P18 C28 -71.50(16)
C11 C17 P18 C28 116.39(12)
C16 C17 P18 C25 42.67(16)
C11 C17 P18 C25 -129.44(12)
C16 C17 P18 Ni1 168.13(13)
C11 C17 P18 Ni1 -3.98(12)
B31 Ni1 P18 C17 -176.91(7)
N10 Ni1 P18 C17 8.52(6)
B31 Ni1 P18 C28 66.79(8)
N10 Ni1 P18 C28 -107.78(7)
B31 Ni1 P18 C25 -64.04(8)
N10 Ni1 P18 C25 121.38(8)
C3 P2 C19 C21 66.13(13)
C22 P2 C19 C21 -179.06(12)
Ni1 P2 C19 C21 -45.28(14)
C3 P2 C19 C20 -169.49(12)
C22 P2 C19 C20 -54.68(14)
Ni1 P2 C19 C20 79.10(13)
C3 P2 C22 C24 -67.44(14)
C19 P2 C22 C24 -178.66(13)
Ni1 P2 C22 C24 42.25(14)
C3 P2 C22 C23 58.19(14)
C19 P2 C22 C23 -53.03(14)
Ni1 P2 C22 C23 167.88(11)
C17 P18 C25 C26 65.80(14)
C28 P18 C25 C26 -179.07(13)
Ni1 P18 C25 C26 -45.35(14)
C17 P18 C25 C27 -170.60(13)
C28 P18 C25 C27 -55.48(15)
Ni1 P18 C25 C27 78.25(14)
C17 P18 C28 C30 54.96(15)
C25 P18 C28 C30 -56.68(15)
Ni1 P18 C28 C30 166.28(11)
C17 P18 C28 C29 -70.52(13)
C25 P18 C28 C29 177.84(12)
Ni1 P18 C28 C29 40.80(13)
P18 Ni1 B31 O32 109.20(14)
P2 Ni1 B31 O32 -69.12(15)
P18 Ni1 B31 O39 -71.47(13)
P2 Ni1 B31 O39 110.20(13)
O39 B31 O32 C33 -0.23(16)
Ni1 B31 O32 C33 179.18(12)
B31 O32 C33 C38 0.32(17)
B31 O32 C33 C34 -179.53(16)
C38 C33 C34 C35 0.4(2)
O32 C33 C34 C35 -179.75(15)
C33 C34 C35 C36 0.0(3)
C34 C35 C36 C37 0.1(3)
C35 C36 C37 C38 -0.5(3)
C34 C33 C38 C37 -0.9(2)
O32 C33 C38 C37 179.24(14)
C34 C33 C38 O39 179.57(14)
O32 C33 C38 O39 -0.29(17)
C36 C37 C38 C33 0.9(2)
C36 C37 C38 O39 -179.64(15)
C33 C38 O39 B31 0.14(16)
C37 C38 O39 B31 -179.35(16)
O32 B31 O39 C38 0.06(16)
Ni1 B31 O39 C38 -179.39(11)
C40 C41 O42 C43 -177.36(17)
C41 O42 C43 C44 -175.10(18)
